data_7707965
loop_
_publ_author_name
'P\"uschmann, Sabrina D'
'Fr\"uhwirt, Philipp'
'M\"uller, Stefanie M'
'Wagner, Stefan H.'
'Torvisco, Ana'
'Fischer, Roland C.'
'Kelterer, Anne-Marie'
'Griesser, Thomas'
'Gescheidt, Georg'
'Haas, Michael'

_publ_section_title
;
 Synthesis and characterization of diacylgermanes: persistent derivatives
 with superior photoreactivity.
;
_journal_issue 34
_journal_name_full 'Dalton transactions (Cambridge, England : 2003)'
_journal_page_first 11965
_journal_page_last 11974
_journal_paper_doi 10.1039/d1dt02091a
_journal_volume 50
_journal_year 2021
_chemical_formula_moiety 'C36 H32 Ge O2 S2'
_chemical_formula_sum 'C36 H32 Ge O2 S2'
_chemical_formula_weight 633.32
_space_group_crystal_system monoclinic
_space_group_IT_number 4
_space_group_name_Hall 'P 2yb'
_space_group_name_H-M_alt 'P 1 21 1'
_atom_sites_solution_hydrogens geom
_atom_sites_solution_primary iterative
_audit_creation_method SHELXL-2018/3
_audit_update_record
;
2021-04-20 deposited with the CCDC.	2021-08-05 downloaded from the CCDC.
;
_cell_angle_alpha 90
_cell_angle_beta 118.948(2)
_cell_angle_gamma 90
_cell_formula_units_Z 4
_cell_length_a 10.9006(5)
_cell_length_b 28.6448(12)
_cell_length_c 11.1809(5)
_cell_measurement_reflns_used 9278
_cell_measurement_temperature 100(2)
_cell_measurement_theta_max 28.79
_cell_measurement_theta_min 2.20
_cell_volume 3055.0(2)
_computing_cell_refinement 'SAINT V8.38A (Bruker AXS Inc., 2017)'
_computing_data_collection 'Bruker APEX2'
_computing_data_reduction 'SAINT V8.38A (Bruker AXS Inc., 2017)'
_computing_molecular_graphics 'shelXle (C.B. Huebschle, rev 924)'
_computing_publication_material 'Bruker SHELXTL'
_computing_structure_refinement 'SHELXL-2018/3 (Sheldrick, 2018)'
_computing_structure_solution 'SHELXT 2014/5 (Sheldrick, 2014)'
_diffrn_ambient_temperature 100(2)
_diffrn_detector 'Bruker APEX2 area detector'
_diffrn_detector_type 'CCD area detector'
_diffrn_measured_fraction_theta_full 1.000
_diffrn_measured_fraction_theta_max 0.996
_diffrn_measurement_device 'three-circle diffractometer'
_diffrn_measurement_device_type 'Bruker APEX-II CCD'
_diffrn_measurement_method '\f and \w scans'
_diffrn_radiation_monochromator 'multilayer monochromator'
_diffrn_radiation_probe x-ray
_diffrn_radiation_source 'Incoatec microfocus sealed tube'
_diffrn_radiation_type MoK\a
_diffrn_radiation_wavelength 0.71073
_diffrn_reflns_av_R_equivalents 0.1099
_diffrn_reflns_av_unetI/netI 0.0516
_diffrn_reflns_Laue_measured_fraction_full 1.000
_diffrn_reflns_Laue_measured_fraction_max 0.996
_diffrn_reflns_limit_h_max 16
_diffrn_reflns_limit_h_min -16
_diffrn_reflns_limit_k_max 44
_diffrn_reflns_limit_k_min -44
_diffrn_reflns_limit_l_max 17
_diffrn_reflns_limit_l_min -17
_diffrn_reflns_number 333171
_diffrn_reflns_point_group_measured_fraction_full 1.000
_diffrn_reflns_point_group_measured_fraction_max 0.995
_diffrn_reflns_theta_full 25.242
_diffrn_reflns_theta_max 33.274
_diffrn_reflns_theta_min 2.082
_diffrn_source 'microfocus sealed X-ray tube'
_diffrn_source_type 'Incoatec I\ms'
_exptl_absorpt_coefficient_mu 1.171
_exptl_absorpt_correction_T_max 0.7465
_exptl_absorpt_correction_T_min 0.5722
_exptl_absorpt_correction_type multi-scan
_exptl_absorpt_process_details
;
 SADABS 2016/2: Krause, L., Herbst-Irmer, R., Sheldrick G.M. & Stalke D.,
 J. Appl. Cryst. 48 (2015) 3-10
;
_exptl_crystal_colour yellow
_exptl_crystal_density_diffrn 1.377
_exptl_crystal_description block
_exptl_crystal_F_000 1312
_exptl_crystal_size_max 0.390
_exptl_crystal_size_mid 0.150
_exptl_crystal_size_min 0.090
_refine_diff_density_max 0.465
_refine_diff_density_min -0.799
_refine_diff_density_rms 0.063
_refine_ls_abs_structure_details
;
 Refined as an inversion twin.
;
_refine_ls_abs_structure_Flack 0.419(5)
_refine_ls_extinction_method none
_refine_ls_goodness_of_fit_ref 1.016
_refine_ls_hydrogen_treatment constr
_refine_ls_matrix_type full
_refine_ls_number_parameters 752
_refine_ls_number_reflns 23420
_refine_ls_number_restraints 1
_refine_ls_restrained_S_all 1.016
_refine_ls_R_factor_all 0.0468
_refine_ls_R_factor_gt 0.0348
_refine_ls_shift/su_max 0.001
_refine_ls_shift/su_mean 0.000
_refine_ls_structure_factor_coef Fsqd
_refine_ls_weighting_details 'w=1/[\s^2^(Fo^2^)+(0.0202P)^2^+1.2647P] where P=(Fo^2^+2Fc^2^)/3'
_refine_ls_weighting_scheme calc
_refine_ls_wR_factor_gt 0.0730
_refine_ls_wR_factor_ref 0.0783
_reflns_Friedel_coverage 0.964
_reflns_Friedel_fraction_full 0.999
_reflns_Friedel_fraction_max 0.994
_reflns_number_gt 20378
_reflns_number_total 23420
_reflns_threshold_expression 'I > 2\s(I)'
_cod_data_source_file d1dt02091a3.cif
_cod_data_source_block AT1097_a
_cod_depositor_comments 'Adding full bibliography for 7707961--7707965.cif.'
_cod_original_sg_symbol_H-M 'P 21'
_cod_database_code 7707965
_publcif_datablock.id {8ffd63c1-db81-4885-8bda-8ddb17a67871}

_shelx_shelxl_version_number 2018/3
_shelx_space_group_comment
;
The symmetry employed for this shelxl refinement is uniquely defined
by the following loop, which should always be used as a source of
symmetry information in preference to the above space-group names.
They are only intended as comments.
;
_shelx_estimated_absorpt_t_min 0.658
_shelx_estimated_absorpt_t_max 0.902
_publcif_funding_html
;
;

loop_
_space_group_symop_operation_xyz
'x, y, z'
'-x, y+1/2, -z'

loop_
_atom_site_label
_atom_site_type_symbol
_atom_site_fract_x
_atom_site_fract_y
_atom_site_fract_z
_atom_site_U_iso_or_equiv
_atom_site_adp_type
_atom_site_occupancy
_atom_site_site_symmetry_order
_atom_site_calc_flag
_atom_site_refinement_flags_posn
_atom_site_refinement_flags_adp
_atom_site_refinement_flags_occupancy
_atom_site_disorder_assembly
_atom_site_disorder_group
Ge1 Ge 0.88984(3) 0.64886(2) 0.51709(3) 0.01598(5) Uani 1 1 d . . . . .
Ge2 Ge 0.86475(3) 0.37403(2) -0.01728(3) 0.01556(5) Uani 1 1 d . . . . .
S1 S 1.35095(7) 0.66790(2) 0.86975(7) 0.01944(12) Uani 1 1 d . . . . .
S2 S 0.72062(7) 0.50209(2) 0.55217(7) 0.01998(13) Uani 1 1 d . . . . .
S3 S 1.03437(7) 0.51910(2) -0.06588(8) 0.02181(13) Uani 1 1 d . . . . .
S4 S 0.41025(8) 0.34601(3) -0.37165(7) 0.02320(14) Uani 1 1 d . . . . .
O1 O 1.0622(2) 0.70294(8) 0.7519(2) 0.0276(5) Uani 1 1 d . . . . .
O2 O 0.9681(2) 0.55507(8) 0.6020(3) 0.0290(5) Uani 1 1 d . . . . .
O3 O 0.7872(2) 0.46465(8) -0.1243(3) 0.0299(5) Uani 1 1 d . . . . .
O4 O 0.7093(2) 0.31740(8) -0.2528(2) 0.0273(4) Uani 1 1 d . . . . .
C1 C 1.0677(3) 0.66998(9) 0.6850(3) 0.0180(5) Uani 1 1 d . . . . .
C2 C 0.8649(3) 0.57985(10) 0.5428(3) 0.0198(5) Uani 1 1 d . . . . .
C3 C 0.7319(3) 0.67971(9) 0.5213(3) 0.0171(5) Uani 1 1 d . . . . .
C4 C 0.9347(3) 0.66235(9) 0.3701(3) 0.0180(5) Uani 1 1 d . . . . .
C5 C 1.2020(3) 0.64729(10) 0.7242(3) 0.0182(4) Uani 1 1 d . . . . .
C6 C 1.2313(3) 0.61069(10) 0.6639(3) 0.0182(5) Uani 1 1 d . . . . .
H6 H 1.162973 0.595723 0.583181 0.022 Uiso 1 1 calc R U . . .
C7 C 1.3755(3) 0.59726(9) 0.7350(3) 0.0173(5) Uani 1 1 d . . . . .
C8 C 1.4412(3) 0.56033(10) 0.7060(3) 0.0220(5) Uani 1 1 d . . . . .
H8 H 1.389176 0.540951 0.628699 0.026 Uiso 1 1 calc R U . . .
C9 C 1.5815(3) 0.55240(11) 0.7906(3) 0.0257(6) Uani 1 1 d . . . . .
H9 H 1.626628 0.527287 0.771945 0.031 Uiso 1 1 calc R U . . .
C10 C 1.6588(3) 0.58115(12) 0.9046(3) 0.0265(6) Uani 1 1 d . . . . .
H10 H 1.755867 0.575165 0.961643 0.032 Uiso 1 1 calc R U . . .
C11 C 1.5975(3) 0.61772(11) 0.9355(3) 0.0226(5) Uani 1 1 d . . . . .
H11 H 1.650782 0.636974 1.012758 0.027 Uiso 1 1 calc R U . . .
C12 C 1.4545(3) 0.62581(9) 0.8500(3) 0.0178(5) Uani 1 1 d . . . . .
C13 C 0.7252(3) 0.55959(9) 0.4993(3) 0.0190(5) Uani 1 1 d . . . . .
C14 C 0.5941(3) 0.57854(10) 0.4273(3) 0.0194(5) Uani 1 1 d . . . . .
H14 H 0.577182 0.609298 0.391019 0.023 Uiso 1 1 calc R U . . .
C15 C 0.4852(3) 0.54731(10) 0.4123(3) 0.0195(5) Uani 1 1 d . . . . .
C16 C 0.3404(3) 0.55513(11) 0.3456(3) 0.0236(6) Uani 1 1 d . . . . .
H16 H 0.302538 0.584004 0.301197 0.028 Uiso 1 1 calc R U . . .
C17 C 0.2535(3) 0.51996(12) 0.3457(3) 0.0268(6) Uani 1 1 d . . . . .
H17 H 0.154988 0.524744 0.300272 0.032 Uiso 1 1 calc R U . . .
C18 C 0.3083(3) 0.47752(11) 0.4116(3) 0.0272(6) Uani 1 1 d . . . . .
H18 H 0.246308 0.454052 0.410753 0.033 Uiso 1 1 calc R U . . .
C19 C 0.4506(3) 0.46898(10) 0.4779(3) 0.0237(6) Uani 1 1 d . . . . .
H19 H 0.487395 0.440140 0.523134 0.028 Uiso 1 1 calc R U . . .
C20 C 0.5391(3) 0.50404(10) 0.4766(3) 0.0201(5) Uani 1 1 d . . . . .
C21 C 0.6246(3) 0.70363(9) 0.4099(3) 0.0197(5) Uani 1 1 d . . . . .
C22 C 0.5076(3) 0.71921(10) 0.4180(3) 0.0227(5) Uani 1 1 d . . . . .
H22 H 0.437182 0.736364 0.343833 0.027 Uiso 1 1 calc R U . . .
C23 C 0.4914(3) 0.71029(10) 0.5317(3) 0.0237(5) Uani 1 1 d . . . . .
C24 C 0.5964(3) 0.68602(10) 0.6395(3) 0.0225(5) Uani 1 1 d . . . . .
H24 H 0.586097 0.679478 0.717486 0.027 Uiso 1 1 calc R U . . .
C25 C 0.7170(3) 0.67083(10) 0.6377(3) 0.0202(5) Uani 1 1 d . . . . .
C26 C 0.6267(3) 0.71246(12) 0.2781(3) 0.0287(6) Uani 1 1 d . . . . .
H26A H 0.651461 0.683572 0.247849 0.043 Uiso 1 1 calc R U . . .
H26B H 0.696216 0.736618 0.292628 0.043 Uiso 1 1 calc R U . . .
H26C H 0.533821 0.722924 0.208151 0.043 Uiso 1 1 calc R U . . .
C27 C 0.3619(3) 0.72540(14) 0.5368(4) 0.0368(8) Uani 1 1 d . . . . .
H27A H 0.320786 0.752606 0.477417 0.055 Uiso 1 1 calc R U . . .
H27B H 0.386738 0.733658 0.630867 0.055 Uiso 1 1 calc R U . . .
H27C H 0.293756 0.699801 0.505319 0.055 Uiso 1 1 calc R U . . .
C28 C 0.8217(3) 0.64365(14) 0.7605(3) 0.0318(7) Uani 1 1 d . . . . .
H28A H 0.812935 0.610317 0.738179 0.048 Uiso 1 1 calc R U . . .
H28B H 0.803327 0.648786 0.837115 0.048 Uiso 1 1 calc R U . . .
H28C H 0.916732 0.654207 0.786066 0.048 Uiso 1 1 calc R U . . .
C29 C 0.9802(3) 0.70807(10) 0.3641(3) 0.0218(5) Uani 1 1 d . . . . .
C30 C 1.0280(3) 0.71802(11) 0.2720(3) 0.0258(6) Uani 1 1 d . . . . .
H30 H 1.056016 0.749010 0.266734 0.031 Uiso 1 1 calc R U . . .
C31 C 1.0359(3) 0.68400(11) 0.1874(3) 0.0258(6) Uani 1 1 d . . . . .
C32 C 0.9894(3) 0.63949(11) 0.1928(3) 0.0254(6) Uani 1 1 d . . . . .
H32 H 0.992435 0.616094 0.134023 0.030 Uiso 1 1 calc R U . . .
C33 C 0.9381(3) 0.62787(10) 0.2819(3) 0.0204(5) Uani 1 1 d . . . . .
C34 C 0.9822(4) 0.74726(10) 0.4552(4) 0.0287(6) Uani 1 1 d . . . . .
H34A H 0.956551 0.776586 0.403562 0.043 Uiso 1 1 calc R U . . .
H34B H 1.076390 0.750094 0.533783 0.043 Uiso 1 1 calc R U . . .
H34C H 0.914802 0.740562 0.487301 0.043 Uiso 1 1 calc R U . . .
C35 C 1.0938(4) 0.69629(15) 0.0929(4) 0.0411(9) Uani 1 1 d . . . . .
H35A H 1.121343 0.667658 0.064000 0.062 Uiso 1 1 calc R U . . .
H35B H 1.175826 0.716574 0.140904 0.062 Uiso 1 1 calc R U . . .
H35C H 1.021825 0.712599 0.012362 0.062 Uiso 1 1 calc R U . . .
C36 C 0.8903(3) 0.57836(11) 0.2798(3) 0.0272(6) Uani 1 1 d . . . . .
H36A H 0.799791 0.578547 0.278562 0.041 Uiso 1 1 calc R U . . .
H36B H 0.959684 0.561876 0.361441 0.041 Uiso 1 1 calc R U . . .
H36C H 0.880253 0.562454 0.197894 0.041 Uiso 1 1 calc R U . . .
C37 C 0.6960(3) 0.35030(9) -0.1904(3) 0.0197(5) Uani 1 1 d . . . . .
C38 C 0.5576(3) 0.37106(10) -0.2334(3) 0.0188(5) Uani 1 1 d . . . . .
C39 C 0.5249(3) 0.40879(10) -0.1809(3) 0.0192(5) Uani 1 1 d . . . . .
H39 H 0.592321 0.426059 -0.104928 0.023 Uiso 1 1 calc R U . . .
C40 C 0.3791(3) 0.41996(9) -0.2514(3) 0.0180(5) Uani 1 1 d . . . . .
C41 C 0.3100(3) 0.45728(10) -0.2283(3) 0.0226(5) Uani 1 1 d . . . . .
H41 H 0.360717 0.478808 -0.156372 0.027 Uiso 1 1 calc R U . . .
C42 C 0.1672(3) 0.46238(11) -0.3115(3) 0.0262(6) Uani 1 1 d . . . . .
H42 H 0.119294 0.487704 -0.297548 0.031 Uiso 1 1 calc R U . . .
C43 C 0.0929(3) 0.43019(13) -0.4167(3) 0.0281(6) Uani 1 1 d . . . . .
H43 H -0.005248 0.434264 -0.473058 0.034 Uiso 1 1 calc R U . . .
C44 C 0.1575(3) 0.39288(12) -0.4408(3) 0.0258(6) Uani 1 1 d . . . . .
H44 H 0.105213 0.371006 -0.511218 0.031 Uiso 1 1 calc R U . . .
C45 C 0.3027(3) 0.38818(10) -0.3583(3) 0.0205(5) Uani 1 1 d . . . . .
C46 C 0.8047(3) 0.37133(9) 0.1226(2) 0.0163(4) Uani 1 1 d . . . . .
C47 C 0.8136(3) 0.40919(9) 0.2065(3) 0.0185(5) Uani 1 1 d . . . . .
C48 C 0.7542(3) 0.40515(10) 0.2920(3) 0.0219(5) Uani 1 1 d . . . . .
H48 H 0.758225 0.431114 0.346686 0.026 Uiso 1 1 calc R U . . .
C49 C 0.6892(3) 0.36442(10) 0.2998(3) 0.0237(5) Uani 1 1 d . . . . .
C50 C 0.6852(3) 0.32700(10) 0.2195(3) 0.0252(6) Uani 1 1 d . . . . .
H50 H 0.643809 0.298546 0.225619 0.030 Uiso 1 1 calc R U . . .
C51 C 0.7399(3) 0.32982(9) 0.1301(3) 0.0198(5) Uani 1 1 d . . . . .
C52 C 0.8846(3) 0.45473(10) 0.2095(3) 0.0259(6) Uani 1 1 d . . . . .
H52A H 0.970985 0.448427 0.205535 0.039 Uiso 1 1 calc R U . . .
H52B H 0.907431 0.471516 0.294069 0.039 Uiso 1 1 calc R U . . .
H52C H 0.821614 0.473810 0.130725 0.039 Uiso 1 1 calc R U . . .
C53 C 0.6258(4) 0.36129(13) 0.3934(4) 0.0367(8) Uani 1 1 d . . . . .
H53A H 0.531920 0.347550 0.343741 0.055 Uiso 1 1 calc R U . . .
H53B H 0.619159 0.392633 0.424991 0.055 Uiso 1 1 calc R U . . .
H53C H 0.685168 0.341661 0.472324 0.055 Uiso 1 1 calc R U . . .
C54 C 0.7264(3) 0.28746(10) 0.0440(3) 0.0261(6) Uani 1 1 d . . . . .
H54A H 0.637385 0.288943 -0.041674 0.039 Uiso 1 1 calc R U . . .
H54B H 0.728579 0.259116 0.094065 0.039 Uiso 1 1 calc R U . . .
H54C H 0.804303 0.286859 0.023679 0.039 Uiso 1 1 calc R U . . .
C55 C 0.8921(3) 0.44091(9) -0.0589(3) 0.0198(5) Uani 1 1 d . . . . .
C56 C 1.0304(3) 0.46145(9) -0.0169(3) 0.0191(5) Uani 1 1 d . . . . .
C57 C 1.1606(3) 0.44177(10) 0.0531(3) 0.0198(5) Uani 1 1 d . . . . .
H57 H 1.176793 0.410726 0.087224 0.024 Uiso 1 1 calc R U . . .
C59 C 1.2156(3) 0.51691(10) 0.0089(3) 0.0204(5) Uani 1 1 d . . . . .
C60 C 1.3043(3) 0.55279(11) 0.0119(3) 0.0273(6) Uani 1 1 d . . . . .
H60 H 1.267608 0.582134 -0.029608 0.033 Uiso 1 1 calc R U . . .
C61 C 1.4463(4) 0.54421(12) 0.0771(3) 0.0311(7) Uani 1 1 d . . . . .
H61 H 1.508388 0.568289 0.081723 0.037 Uiso 1 1 calc R U . . .
C62 C 1.5015(3) 0.50080(12) 0.1368(3) 0.0280(6) Uani 1 1 d . . . . .
H62 H 1.599927 0.495835 0.180293 0.034 Uiso 1 1 calc R U . . .
C63 C 1.4147(3) 0.46535(11) 0.1330(3) 0.0241(6) Uani 1 1 d . . . . .
H63 H 1.452627 0.435943 0.173227 0.029 Uiso 1 1 calc R U . . .
C64 C 1.2695(3) 0.47309(10) 0.0692(3) 0.0197(5) Uani 1 1 d . . . . .
C65 C 1.0246(3) 0.33624(9) 0.0068(3) 0.0171(5) Uani 1 1 d . . . . .
C66 C 1.0554(3) 0.33589(9) -0.1021(3) 0.0198(5) Uani 1 1 d . . . . .
C67 C 1.1688(3) 0.30992(10) -0.0901(3) 0.0225(5) Uani 1 1 d . . . . .
H67 H 1.190560 0.310400 -0.162773 0.027 Uiso 1 1 calc R U . . .
C68 C 1.2509(3) 0.28329(10) 0.0254(3) 0.0230(5) Uani 1 1 d . . . . .
C69 C 1.2231(3) 0.28529(10) 0.1334(3) 0.0227(5) Uani 1 1 d . . . . .
H69 H 1.281125 0.268199 0.214237 0.027 Uiso 1 1 calc R U . . .
C70 C 1.1130(3) 0.31147(9) 0.1279(3) 0.0180(5) Uani 1 1 d . . . . .
C71 C 1.0960(3) 0.31243(11) 0.2539(3) 0.0249(6) Uani 1 1 d . . . . .
H71A H 1.077652 0.344507 0.271429 0.037 Uiso 1 1 calc R U . . .
H71B H 1.181987 0.300997 0.332392 0.037 Uiso 1 1 calc R U . . .
H71C H 1.017125 0.292416 0.239710 0.037 Uiso 1 1 calc R U . . .
C72 C 0.9743(3) 0.36309(11) -0.2326(3) 0.0280(6) Uani 1 1 d . . . . .
H72A H 0.922236 0.341429 -0.308454 0.042 Uiso 1 1 calc R U . . .
H72B H 1.039501 0.381374 -0.250848 0.042 Uiso 1 1 calc R U . . .
H72C H 0.908548 0.384161 -0.223454 0.042 Uiso 1 1 calc R U . . .
C73 C 1.3647(3) 0.25243(13) 0.0289(4) 0.0353(7) Uani 1 1 d . . . . .
H73A H 1.322162 0.225568 -0.031549 0.053 Uiso 1 1 calc R U . . .
H73B H 1.425006 0.241452 0.122492 0.053 Uiso 1 1 calc R U . . .
H73C H 1.420979 0.270219 -0.002059 0.053 Uiso 1 1 calc R U . . .

loop_
_atom_site_aniso_label
_atom_site_aniso_U_11
_atom_site_aniso_U_22
_atom_site_aniso_U_33
_atom_site_aniso_U_23
_atom_site_aniso_U_13
_atom_site_aniso_U_12
Ge1 0.01169(11) 0.01611(12) 0.01770(12) 0.00317(10) 0.00518(9) 0.00141(9)
Ge2 0.01406(11) 0.01425(11) 0.01703(12) 0.00203(10) 0.00645(10) 0.00224(9)
S1 0.0146(3) 0.0183(3) 0.0206(3) -0.0032(2) 0.0047(2) -0.0009(2)
S2 0.0207(3) 0.0168(3) 0.0244(3) 0.0030(2) 0.0125(3) 0.0010(2)
S3 0.0210(3) 0.0179(3) 0.0259(3) 0.0066(2) 0.0108(3) 0.0021(2)
S4 0.0198(3) 0.0249(3) 0.0205(3) -0.0056(3) 0.0063(3) -0.0029(3)
O1 0.0208(10) 0.0239(10) 0.0329(12) -0.0073(9) 0.0090(9) 0.0027(8)
O2 0.0206(10) 0.0233(10) 0.0436(13) 0.0132(9) 0.0158(10) 0.0065(8)
O3 0.0201(10) 0.0251(10) 0.0429(13) 0.0149(9) 0.0140(10) 0.0080(8)
O4 0.0269(11) 0.0253(10) 0.0274(11) -0.0058(8) 0.0113(9) 0.0016(8)
C1 0.0140(11) 0.0182(11) 0.0195(12) 0.0014(9) 0.0063(10) 0.0010(9)
C2 0.0169(12) 0.0199(12) 0.0226(13) 0.0055(10) 0.0096(10) 0.0016(9)
C3 0.0119(10) 0.0175(11) 0.0196(12) 0.0004(9) 0.0058(9) 0.0002(8)
C4 0.0142(11) 0.0193(11) 0.0165(11) 0.0026(9) 0.0043(9) 0.0007(8)
C5 0.0136(10) 0.0193(11) 0.0176(11) 0.0020(10) 0.0043(9) -0.0004(10)
C6 0.0145(11) 0.0213(12) 0.0174(11) -0.0007(9) 0.0065(9) -0.0001(9)
C7 0.0154(11) 0.0181(11) 0.0168(11) 0.0012(9) 0.0064(9) 0.0013(9)
C8 0.0216(13) 0.0218(13) 0.0240(13) 0.0004(10) 0.0120(11) 0.0044(10)
C9 0.0233(14) 0.0282(14) 0.0287(14) 0.0077(11) 0.0151(12) 0.0104(11)
C10 0.0154(12) 0.0380(16) 0.0250(14) 0.0125(12) 0.0089(11) 0.0085(11)
C11 0.0131(11) 0.0290(14) 0.0210(13) 0.0037(10) 0.0044(10) -0.0008(10)
C12 0.0144(11) 0.0196(11) 0.0174(11) 0.0031(9) 0.0063(9) 0.0003(9)
C13 0.0195(12) 0.0170(11) 0.0215(12) 0.0023(9) 0.0108(10) -0.0003(9)
C14 0.0181(12) 0.0184(12) 0.0191(12) 0.0015(9) 0.0070(10) -0.0022(9)
C15 0.0189(12) 0.0198(12) 0.0189(12) -0.0004(9) 0.0084(10) -0.0023(9)
C16 0.0184(13) 0.0268(14) 0.0224(13) -0.0006(11) 0.0075(11) -0.0033(10)
C17 0.0201(13) 0.0351(16) 0.0232(14) -0.0030(12) 0.0087(11) -0.0068(12)
C18 0.0274(15) 0.0304(15) 0.0274(15) -0.0044(12) 0.0161(13) -0.0109(12)
C19 0.0275(14) 0.0232(13) 0.0231(13) -0.0009(10) 0.0145(12) -0.0057(11)
C20 0.0220(13) 0.0208(12) 0.0200(12) -0.0019(10) 0.0122(11) -0.0025(10)
C21 0.0163(11) 0.0183(11) 0.0215(12) 0.0026(9) 0.0069(10) 0.0011(9)
C22 0.0151(11) 0.0217(13) 0.0278(14) 0.0033(10) 0.0077(11) 0.0035(9)
C23 0.0170(12) 0.0250(13) 0.0276(14) -0.0046(11) 0.0096(11) 0.0012(10)
C24 0.0197(12) 0.0276(14) 0.0206(12) -0.0038(10) 0.0100(11) -0.0017(10)
C25 0.0162(11) 0.0228(12) 0.0185(12) 0.0006(9) 0.0058(10) -0.0005(9)
C26 0.0224(14) 0.0375(16) 0.0245(14) 0.0132(12) 0.0099(11) 0.0114(12)
C27 0.0240(15) 0.050(2) 0.0391(18) -0.0024(15) 0.0178(14) 0.0088(14)
C28 0.0230(13) 0.050(2) 0.0208(13) 0.0094(13) 0.0096(11) 0.0057(14)
C29 0.0185(12) 0.0207(12) 0.0228(13) 0.0042(10) 0.0073(10) -0.0008(10)
C30 0.0213(13) 0.0253(14) 0.0262(14) 0.0058(11) 0.0079(11) -0.0038(10)
C31 0.0181(12) 0.0377(16) 0.0195(13) 0.0039(11) 0.0073(10) -0.0032(11)
C32 0.0214(12) 0.0339(16) 0.0183(12) -0.0005(10) 0.0077(10) -0.0005(11)
C33 0.0148(11) 0.0226(12) 0.0183(12) 0.0018(10) 0.0036(9) -0.0005(9)
C34 0.0311(16) 0.0181(13) 0.0365(17) 0.0023(12) 0.0161(14) -0.0032(11)
C35 0.0379(19) 0.059(2) 0.0299(17) 0.0006(16) 0.0194(15) -0.0143(17)
C36 0.0331(16) 0.0229(13) 0.0211(13) -0.0018(10) 0.0095(12) -0.0044(12)
C37 0.0189(12) 0.0187(12) 0.0196(12) 0.0004(9) 0.0079(10) 0.0009(9)
C38 0.0154(10) 0.0210(12) 0.0154(10) -0.0002(10) 0.0039(9) -0.0011(10)
C39 0.0159(12) 0.0222(12) 0.0164(12) 0.0000(9) 0.0054(10) -0.0002(9)
C40 0.0156(11) 0.0213(12) 0.0155(11) 0.0027(9) 0.0063(9) 0.0000(9)
C41 0.0191(12) 0.0243(13) 0.0227(13) 0.0034(10) 0.0088(11) 0.0020(10)
C42 0.0221(13) 0.0311(15) 0.0266(14) 0.0101(12) 0.0128(12) 0.0082(11)
C43 0.0143(12) 0.0478(19) 0.0195(13) 0.0091(12) 0.0061(10) 0.0020(12)
C44 0.0177(12) 0.0389(16) 0.0169(12) 0.0006(11) 0.0054(10) -0.0044(11)
C45 0.0178(12) 0.0254(13) 0.0162(11) 0.0018(9) 0.0065(10) -0.0019(10)
C46 0.0141(10) 0.0162(10) 0.0170(10) 0.0015(9) 0.0063(8) 0.0022(9)
C47 0.0151(11) 0.0180(11) 0.0183(12) 0.0001(9) 0.0048(9) 0.0009(9)
C48 0.0200(12) 0.0245(13) 0.0183(12) -0.0004(10) 0.0070(10) 0.0029(10)
C49 0.0213(12) 0.0289(15) 0.0210(12) 0.0029(10) 0.0103(10) 0.0009(10)
C50 0.0285(15) 0.0220(13) 0.0275(14) 0.0034(11) 0.0154(12) -0.0018(11)
C51 0.0197(12) 0.0171(11) 0.0209(12) 0.0016(9) 0.0085(10) 0.0005(9)
C52 0.0308(15) 0.0196(12) 0.0273(14) -0.0060(11) 0.0142(12) -0.0048(11)
C53 0.0412(19) 0.045(2) 0.0349(17) 0.0018(14) 0.0271(16) -0.0010(15)
C54 0.0321(15) 0.0173(12) 0.0297(15) 0.0006(11) 0.0156(13) -0.0026(11)
C55 0.0192(12) 0.0179(11) 0.0234(13) 0.0052(10) 0.0110(10) 0.0035(9)
C56 0.0194(12) 0.0168(11) 0.0206(12) 0.0040(9) 0.0092(10) 0.0018(9)
C57 0.0178(12) 0.0199(12) 0.0209(12) 0.0025(10) 0.0088(10) 0.0008(9)
C59 0.0209(12) 0.0218(12) 0.0188(12) 0.0021(10) 0.0098(10) -0.0011(10)
C60 0.0282(15) 0.0259(14) 0.0257(14) 0.0066(11) 0.0114(13) -0.0053(12)
C61 0.0281(16) 0.0373(17) 0.0238(15) 0.0048(13) 0.0093(13) -0.0121(13)
C62 0.0193(13) 0.0401(17) 0.0235(14) 0.0026(12) 0.0095(11) -0.0048(12)
C63 0.0189(13) 0.0294(14) 0.0211(13) 0.0032(11) 0.0075(11) 0.0004(11)
C64 0.0183(12) 0.0211(12) 0.0191(12) 0.0023(9) 0.0087(10) 0.0006(10)
C65 0.0168(11) 0.0140(10) 0.0200(12) 0.0000(9) 0.0086(10) 0.0022(8)
C66 0.0189(12) 0.0199(12) 0.0186(12) -0.0003(9) 0.0075(10) 0.0001(9)
C67 0.0208(12) 0.0257(13) 0.0219(12) -0.0021(10) 0.0112(11) 0.0020(10)
C68 0.0170(12) 0.0234(13) 0.0262(14) -0.0035(11) 0.0086(11) 0.0041(10)
C69 0.0183(12) 0.0211(12) 0.0235(13) -0.0007(10) 0.0060(10) 0.0047(10)
C70 0.0168(11) 0.0168(11) 0.0182(11) -0.0006(9) 0.0066(9) 0.0009(9)
C71 0.0249(14) 0.0297(14) 0.0183(12) 0.0038(10) 0.0091(11) 0.0072(11)
C72 0.0281(14) 0.0357(16) 0.0237(13) 0.0074(11) 0.0153(12) 0.0078(12)
C73 0.0245(15) 0.0433(19) 0.0376(17) -0.0018(14) 0.0145(14) 0.0135(13)

loop_
_atom_type_symbol
_atom_type_description
_atom_type_scat_dispersion_real
_atom_type_scat_dispersion_imag
_atom_type_scat_source
C C 0.0033 0.0016 'International Tables Vol C Tables 4.2.6.8 and 6.1.1.4'
H H 0.0000 0.0000 'International Tables Vol C Tables 4.2.6.8 and 6.1.1.4'
Ge Ge 0.1547 1.8001 'International Tables Vol C Tables 4.2.6.8 and 6.1.1.4'
O O 0.0106 0.0060 'International Tables Vol C Tables 4.2.6.8 and 6.1.1.4'
S S 0.1246 0.1234 'International Tables Vol C Tables 4.2.6.8 and 6.1.1.4'

loop_
_geom_angle_atom_site_label_1
_geom_angle_atom_site_label_2
_geom_angle_atom_site_label_3
_geom_angle
_geom_angle_site_symmetry_1
_geom_angle_site_symmetry_3
_geom_angle_publ_flag
C3 Ge1 C4 120.60(11) . . ?
C3 Ge1 C1 107.49(11) . . ?
C4 Ge1 C1 101.67(11) . . ?
C3 Ge1 C2 104.81(11) . . ?
C4 Ge1 C2 114.43(11) . . ?
C1 Ge1 C2 106.96(11) . . ?
C65 Ge2 C46 119.05(11) . . ?
C65 Ge2 C55 109.52(11) . . ?
C46 Ge2 C55 111.22(11) . . ?
C65 Ge2 C37 106.33(11) . . ?
C46 Ge2 C37 104.32(11) . . ?
C55 Ge2 C37 105.26(11) . . ?
C12 S1 C5 90.86(13) . . ?
C20 S2 C13 90.99(13) . . ?
C59 S3 C56 90.58(13) . . ?
C45 S4 C38 90.46(13) . . ?
O1 C1 C5 119.9(2) . . ?
O1 C1 Ge1 119.2(2) . . ?
C5 C1 Ge1 120.90(19) . . ?
O2 C2 C13 119.0(3) . . ?
O2 C2 Ge1 119.4(2) . . ?
C13 C2 Ge1 121.55(19) . . ?
C21 C3 C25 119.2(2) . . ?
C21 C3 Ge1 124.3(2) . . ?
C25 C3 Ge1 115.89(19) . . ?
C33 C4 C29 119.2(3) . . ?
C33 C4 Ge1 123.3(2) . . ?
C29 C4 Ge1 117.2(2) . . ?
C6 C5 C1 129.3(2) . . ?
C6 C5 S1 112.60(19) . . ?
C1 C5 S1 118.1(2) . . ?
C5 C6 C7 112.9(2) . . ?
C5 C6 H6 123.5 . . ?
C7 C6 H6 123.5 . . ?
C8 C7 C12 119.6(2) . . ?
C8 C7 C6 128.5(3) . . ?
C12 C7 C6 111.9(2) . . ?
C9 C8 C7 119.3(3) . . ?
C9 C8 H8 120.3 . . ?
C7 C8 H8 120.3 . . ?
C8 C9 C10 120.5(3) . . ?
C8 C9 H9 119.8 . . ?
C10 C9 H9 119.8 . . ?
C11 C10 C9 121.6(3) . . ?
C11 C10 H10 119.2 . . ?
C9 C10 H10 119.2 . . ?
C10 C11 C12 118.2(3) . . ?
C10 C11 H11 120.9 . . ?
C12 C11 H11 120.9 . . ?
C11 C12 C7 120.9(3) . . ?
C11 C12 S1 127.3(2) . . ?
C7 C12 S1 111.76(19) . . ?
C14 C13 C2 131.0(3) . . ?
C14 C13 S2 112.2(2) . . ?
C2 C13 S2 116.8(2) . . ?
C13 C14 C15 113.1(2) . . ?
C13 C14 H14 123.5 . . ?
C15 C14 H14 123.5 . . ?
C16 C15 C20 119.8(3) . . ?
C16 C15 C14 128.4(3) . . ?
C20 C15 C14 111.8(2) . . ?
C17 C16 C15 118.6(3) . . ?
C17 C16 H16 120.7 . . ?
C15 C16 H16 120.7 . . ?
C16 C17 C18 121.1(3) . . ?
C16 C17 H17 119.5 . . ?
C18 C17 H17 119.5 . . ?
C19 C18 C17 121.3(3) . . ?
C19 C18 H18 119.3 . . ?
C17 C18 H18 119.3 . . ?
C18 C19 C20 118.0(3) . . ?
C18 C19 H19 121.0 . . ?
C20 C19 H19 121.0 . . ?
C19 C20 C15 121.2(3) . . ?
C19 C20 S2 127.0(2) . . ?
C15 C20 S2 111.8(2) . . ?
C22 C21 C3 119.5(3) . . ?
C22 C21 C26 117.2(2) . . ?
C3 C21 C26 123.2(2) . . ?
C23 C22 C21 121.7(3) . . ?
C23 C22 H22 119.1 . . ?
C21 C22 H22 119.1 . . ?
C24 C23 C22 118.1(3) . . ?
C24 C23 C27 120.6(3) . . ?
C22 C23 C27 121.3(3) . . ?
C23 C24 C25 122.2(3) . . ?
C23 C24 H24 118.9 . . ?
C25 C24 H24 118.9 . . ?
C24 C25 C3 119.2(2) . . ?
C24 C25 C28 116.8(3) . . ?
C3 C25 C28 123.9(2) . . ?
C21 C26 H26A 109.5 . . ?
C21 C26 H26B 109.5 . . ?
H26A C26 H26B 109.5 . . ?
C21 C26 H26C 109.5 . . ?
H26A C26 H26C 109.5 . . ?
H26B C26 H26C 109.5 . . ?
C23 C27 H27A 109.5 . . ?
C23 C27 H27B 109.5 . . ?
H27A C27 H27B 109.5 . . ?
C23 C27 H27C 109.5 . . ?
H27A C27 H27C 109.5 . . ?
H27B C27 H27C 109.5 . . ?
C25 C28 H28A 109.5 . . ?
C25 C28 H28B 109.5 . . ?
H28A C28 H28B 109.5 . . ?
C25 C28 H28C 109.5 . . ?
H28A C28 H28C 109.5 . . ?
H28B C28 H28C 109.5 . . ?
C30 C29 C4 119.4(3) . . ?
C30 C29 C34 117.3(3) . . ?
C4 C29 C34 123.2(3) . . ?
C31 C30 C29 122.0(3) . . ?
C31 C30 H30 119.0 . . ?
C29 C30 H30 119.0 . . ?
C32 C31 C30 118.2(3) . . ?
C32 C31 C35 122.0(3) . . ?
C30 C31 C35 119.8(3) . . ?
C31 C32 C33 122.1(3) . . ?
C31 C32 H32 119.0 . . ?
C33 C32 H32 119.0 . . ?
C32 C33 C4 119.2(3) . . ?
C32 C33 C36 117.9(3) . . ?
C4 C33 C36 123.0(3) . . ?
C29 C34 H34A 109.5 . . ?
C29 C34 H34B 109.5 . . ?
H34A C34 H34B 109.5 . . ?
C29 C34 H34C 109.5 . . ?
H34A C34 H34C 109.5 . . ?
H34B C34 H34C 109.5 . . ?
C31 C35 H35A 109.5 . . ?
C31 C35 H35B 109.5 . . ?
H35A C35 H35B 109.5 . . ?
C31 C35 H35C 109.5 . . ?
H35A C35 H35C 109.5 . . ?
H35B C35 H35C 109.5 . . ?
C33 C36 H36A 109.5 . . ?
C33 C36 H36B 109.5 . . ?
H36A C36 H36B 109.5 . . ?
C33 C36 H36C 109.5 . . ?
H36A C36 H36C 109.5 . . ?
H36B C36 H36C 109.5 . . ?
O4 C37 C38 120.8(3) . . ?
O4 C37 Ge2 119.9(2) . . ?
C38 C37 Ge2 119.22(19) . . ?
C39 C38 C37 128.6(2) . . ?
C39 C38 S4 112.7(2) . . ?
C37 C38 S4 118.7(2) . . ?
C38 C39 C40 113.3(2) . . ?
C38 C39 H39 123.4 . . ?
C40 C39 H39 123.4 . . ?
C41 C40 C45 119.9(3) . . ?
C41 C40 C39 128.6(3) . . ?
C45 C40 C39 111.5(2) . . ?
C42 C41 C40 119.2(3) . . ?
C42 C41 H41 120.4 . . ?
C40 C41 H41 120.4 . . ?
C41 C42 C43 120.0(3) . . ?
C41 C42 H42 120.0 . . ?
C43 C42 H42 120.0 . . ?
C44 C43 C42 122.1(3) . . ?
C44 C43 H43 118.9 . . ?
C42 C43 H43 118.9 . . ?
C43 C44 C45 117.9(3) . . ?
C43 C44 H44 121.1 . . ?
C45 C44 H44 121.1 . . ?
C44 C45 C40 120.8(3) . . ?
C44 C45 S4 127.2(2) . . ?
C40 C45 S4 112.0(2) . . ?
C47 C46 C51 119.2(2) . . ?
C47 C46 Ge2 123.9(2) . . ?
C51 C46 Ge2 116.77(19) . . ?
C48 C47 C46 119.2(2) . . ?
C48 C47 C52 117.4(2) . . ?
C46 C47 C52 123.4(2) . . ?
C49 C48 C47 122.2(3) . . ?
C49 C48 H48 118.9 . . ?
C47 C48 H48 118.9 . . ?
C50 C49 C48 117.8(3) . . ?
C50 C49 C53 121.4(3) . . ?
C48 C49 C53 120.8(3) . . ?
C49 C50 C51 122.0(3) . . ?
C49 C50 H50 119.0 . . ?
C51 C50 H50 119.0 . . ?
C50 C51 C46 119.6(3) . . ?
C50 C51 C54 117.9(2) . . ?
C46 C51 C54 122.6(2) . . ?
C47 C52 H52A 109.5 . . ?
C47 C52 H52B 109.5 . . ?
H52A C52 H52B 109.5 . . ?
C47 C52 H52C 109.5 . . ?
H52A C52 H52C 109.5 . . ?
H52B C52 H52C 109.5 . . ?
C49 C53 H53A 109.5 . . ?
C49 C53 H53B 109.5 . . ?
H53A C53 H53B 109.5 . . ?
C49 C53 H53C 109.5 . . ?
H53A C53 H53C 109.5 . . ?
H53B C53 H53C 109.5 . . ?
C51 C54 H54A 109.5 . . ?
C51 C54 H54B 109.5 . . ?
H54A C54 H54B 109.5 . . ?
C51 C54 H54C 109.5 . . ?
H54A C54 H54C 109.5 . . ?
H54B C54 H54C 109.5 . . ?
O3 C55 C56 119.1(2) . . ?
O3 C55 Ge2 117.6(2) . . ?
C56 C55 Ge2 123.25(19) . . ?
C57 C56 C55 129.7(3) . . ?
C57 C56 S3 113.1(2) . . ?
C55 C56 S3 117.2(2) . . ?
C56 C57 C64 112.5(2) . . ?
C56 C57 H57 123.8 . . ?
C64 C57 H57 123.8 . . ?
C60 C59 C64 121.2(3) . . ?
C60 C59 S3 126.7(2) . . ?
C64 C59 S3 112.1(2) . . ?
C61 C60 C59 117.9(3) . . ?
C61 C60 H60 121.0 . . ?
C59 C60 H60 121.0 . . ?
C60 C61 C62 121.6(3) . . ?
C60 C61 H61 119.2 . . ?
C62 C61 H61 119.2 . . ?
C63 C62 C61 120.7(3) . . ?
C63 C62 H62 119.7 . . ?
C61 C62 H62 119.7 . . ?
C62 C63 C64 119.3(3) . . ?
C62 C63 H63 120.4 . . ?
C64 C63 H63 120.4 . . ?
C63 C64 C59 119.3(3) . . ?
C63 C64 C57 129.0(3) . . ?
C59 C64 C57 111.7(2) . . ?
C66 C65 C70 119.0(2) . . ?
C66 C65 Ge2 116.94(19) . . ?
C70 C65 Ge2 123.9(2) . . ?
C67 C66 C65 119.4(2) . . ?
C67 C66 C72 116.5(2) . . ?
C65 C66 C72 124.0(2) . . ?
C68 C67 C66 121.7(3) . . ?
C68 C67 H67 119.2 . . ?
C66 C67 H67 119.2 . . ?
C69 C68 C67 118.3(3) . . ?
C69 C68 C73 121.8(3) . . ?
C67 C68 C73 119.8(3) . . ?
C68 C69 C70 122.2(3) . . ?
C68 C69 H69 118.9 . . ?
C70 C69 H69 118.9 . . ?
C69 C70 C65 119.1(2) . . ?
C69 C70 C71 117.5(2) . . ?
C65 C70 C71 123.3(2) . . ?
C70 C71 H71A 109.5 . . ?
C70 C71 H71B 109.5 . . ?
H71A C71 H71B 109.5 . . ?
C70 C71 H71C 109.5 . . ?
H71A C71 H71C 109.5 . . ?
H71B C71 H71C 109.5 . . ?
C66 C72 H72A 109.5 . . ?
C66 C72 H72B 109.5 . . ?
H72A C72 H72B 109.5 . . ?
C66 C72 H72C 109.5 . . ?
H72A C72 H72C 109.5 . . ?
H72B C72 H72C 109.5 . . ?
C68 C73 H73A 109.5 . . ?
C68 C73 H73B 109.5 . . ?
H73A C73 H73B 109.5 . . ?
C68 C73 H73C 109.5 . . ?
H73A C73 H73C 109.5 . . ?
H73B C73 H73C 109.5 . . ?

loop_
_geom_bond_atom_site_label_1
_geom_bond_atom_site_label_2
_geom_bond_distance
_geom_bond_site_symmetry_2
_geom_bond_publ_flag
Ge1 C3 1.956(3) . ?
Ge1 C4 1.967(3) . ?
Ge1 C1 2.031(3) . ?
Ge1 C2 2.035(3) . ?
Ge2 C65 1.956(3) . ?
Ge2 C46 1.968(2) . ?
Ge2 C55 2.027(3) . ?
Ge2 C37 2.036(3) . ?
S1 C12 1.737(3) . ?
S1 C5 1.754(3) . ?
S2 C20 1.736(3) . ?
S2 C13 1.759(3) . ?
S3 C59 1.734(3) . ?
S3 C56 1.747(3) . ?
S4 C45 1.739(3) . ?
S4 C38 1.755(3) . ?
O1 C1 1.224(3) . ?
O2 C2 1.220(3) . ?
O3 C55 1.223(3) . ?
O4 C37 1.223(3) . ?
C1 C5 1.462(4) . ?
C2 C13 1.475(4) . ?
C3 C21 1.406(4) . ?
C3 C25 1.411(4) . ?
C4 C33 1.409(4) . ?
C4 C29 1.414(4) . ?
C5 C6 1.365(4) . ?
C6 C7 1.429(4) . ?
C6 H6 0.9500 . ?
C7 C8 1.400(4) . ?
C7 C12 1.412(4) . ?
C8 C9 1.373(4) . ?
C8 H8 0.9500 . ?
C9 C10 1.404(5) . ?
C9 H9 0.9500 . ?
C10 C11 1.374(4) . ?
C10 H10 0.9500 . ?
C11 C12 1.398(4) . ?
C11 H11 0.9500 . ?
C13 C14 1.368(4) . ?
C14 C15 1.430(4) . ?
C14 H14 0.9500 . ?
C15 C16 1.399(4) . ?
C15 C20 1.410(4) . ?
C16 C17 1.383(4) . ?
C16 H16 0.9500 . ?
C17 C18 1.397(5) . ?
C17 H17 0.9500 . ?
C18 C19 1.379(4) . ?
C18 H18 0.9500 . ?
C19 C20 1.397(4) . ?
C19 H19 0.9500 . ?
C21 C22 1.395(4) . ?
C21 C26 1.506(4) . ?
C22 C23 1.389(4) . ?
C22 H22 0.9500 . ?
C23 C24 1.383(4) . ?
C23 C27 1.503(4) . ?
C24 C25 1.393(4) . ?
C24 H24 0.9500 . ?
C25 C28 1.509(4) . ?
C26 H26A 0.9800 . ?
C26 H26B 0.9800 . ?
C26 H26C 0.9800 . ?
C27 H27A 0.9800 . ?
C27 H27B 0.9800 . ?
C27 H27C 0.9800 . ?
C28 H28A 0.9800 . ?
C28 H28B 0.9800 . ?
C28 H28C 0.9800 . ?
C29 C30 1.389(4) . ?
C29 C34 1.509(4) . ?
C30 C31 1.389(4) . ?
C30 H30 0.9500 . ?
C31 C32 1.384(4) . ?
C31 C35 1.512(4) . ?
C32 C33 1.398(4) . ?
C32 H32 0.9500 . ?
C33 C36 1.507(4) . ?
C34 H34A 0.9800 . ?
C34 H34B 0.9800 . ?
C34 H34C 0.9800 . ?
C35 H35A 0.9800 . ?
C35 H35B 0.9800 . ?
C35 H35C 0.9800 . ?
C36 H36A 0.9800 . ?
C36 H36B 0.9800 . ?
C36 H36C 0.9800 . ?
C37 C38 1.469(4) . ?
C38 C39 1.357(4) . ?
C39 C40 1.427(4) . ?
C39 H39 0.9500 . ?
C40 C41 1.402(4) . ?
C40 C45 1.410(4) . ?
C41 C42 1.381(4) . ?
C41 H41 0.9500 . ?
C42 C43 1.402(5) . ?
C42 H42 0.9500 . ?
C43 C44 1.377(5) . ?
C43 H43 0.9500 . ?
C44 C45 1.401(4) . ?
C44 H44 0.9500 . ?
C46 C47 1.406(4) . ?
C46 C51 1.406(4) . ?
C47 C48 1.396(4) . ?
C47 C52 1.509(4) . ?
C48 C49 1.389(4) . ?
C48 H48 0.9500 . ?
C49 C50 1.385(4) . ?
C49 C53 1.511(4) . ?
C50 C51 1.392(4) . ?
C50 H50 0.9500 . ?
C51 C54 1.511(4) . ?
C52 H52A 0.9800 . ?
C52 H52B 0.9800 . ?
C52 H52C 0.9800 . ?
C53 H53A 0.9800 . ?
C53 H53B 0.9800 . ?
C53 H53C 0.9800 . ?
C54 H54A 0.9800 . ?
C54 H54B 0.9800 . ?
C54 H54C 0.9800 . ?
C55 C56 1.467(4) . ?
C56 C57 1.367(4) . ?
C57 C64 1.428(4) . ?
C57 H57 0.9500 . ?
C59 C60 1.400(4) . ?
C59 C64 1.411(4) . ?
C60 C61 1.377(5) . ?
C60 H60 0.9500 . ?
C61 C62 1.402(5) . ?
C61 H61 0.9500 . ?
C62 C63 1.374(4) . ?
C62 H62 0.9500 . ?
C63 C64 1.404(4) . ?
C63 H63 0.9500 . ?
C65 C66 1.412(4) . ?
C65 C70 1.415(4) . ?
C66 C67 1.392(4) . ?
C66 C72 1.506(4) . ?
C67 C68 1.390(4) . ?
C67 H67 0.9500 . ?
C68 C69 1.382(4) . ?
C68 C73 1.508(4) . ?
C69 C70 1.391(4) . ?
C69 H69 0.9500 . ?
C70 C71 1.508(4) . ?
C71 H71A 0.9800 . ?
C71 H71B 0.9800 . ?
C71 H71C 0.9800 . ?
C72 H72A 0.9800 . ?
C72 H72B 0.9800 . ?
C72 H72C 0.9800 . ?
C73 H73A 0.9800 . ?
C73 H73B 0.9800 . ?
C73 H73C 0.9800 . ?

loop_
_geom_hbond_atom_site_label_D
_geom_hbond_atom_site_label_H
_geom_hbond_atom_site_label_A
_geom_hbond_distance_DH
_geom_hbond_distance_HA
_geom_hbond_distance_DA
_geom_hbond_angle_DHA
_geom_hbond_site_symmetry_A
_geom_hbond_publ_flag
C6 H6 O2 0.95 2.52 3.054(3) 115.8 . yes
C39 H39 O3 0.95 2.50 3.064(4) 118.4 . yes
C60 H60 S1 0.95 3.02 3.800(3) 140.5 1_554 yes

loop_
_geom_torsion_atom_site_label_1
_geom_torsion_atom_site_label_2
_geom_torsion_atom_site_label_3
_geom_torsion_atom_site_label_4
_geom_torsion
_geom_torsion_site_symmetry_1
_geom_torsion_site_symmetry_2
_geom_torsion_site_symmetry_3
_geom_torsion_site_symmetry_4
_geom_torsion_publ_flag
O1 C1 C5 C6 -179.5(3) . . . . ?
Ge1 C1 C5 C6 -1.4(4) . . . . ?
O1 C1 C5 S1 1.4(4) . . . . ?
Ge1 C1 C5 S1 179.49(14) . . . . ?
C12 S1 C5 C6 -0.7(2) . . . . ?
C12 S1 C5 C1 178.6(2) . . . . ?
C1 C5 C6 C7 -178.0(3) . . . . ?
S1 C5 C6 C7 1.1(3) . . . . ?
C5 C6 C7 C8 177.1(3) . . . . ?
C5 C6 C7 C12 -1.1(3) . . . . ?
C12 C7 C8 C9 0.2(4) . . . . ?
C6 C7 C8 C9 -177.9(3) . . . . ?
C7 C8 C9 C10 -0.4(4) . . . . ?
C8 C9 C10 C11 0.2(5) . . . . ?
C9 C10 C11 C12 0.1(4) . . . . ?
C10 C11 C12 C7 -0.2(4) . . . . ?
C10 C11 C12 S1 177.3(2) . . . . ?
C8 C7 C12 C11 0.0(4) . . . . ?
C6 C7 C12 C11 178.4(2) . . . . ?
C8 C7 C12 S1 -177.8(2) . . . . ?
C6 C7 C12 S1 0.6(3) . . . . ?
C5 S1 C12 C11 -177.7(3) . . . . ?
C5 S1 C12 C7 0.0(2) . . . . ?
O2 C2 C13 C14 -176.8(3) . . . . ?
Ge1 C2 C13 C14 7.0(4) . . . . ?
O2 C2 C13 S2 6.2(4) . . . . ?
Ge1 C2 C13 S2 -169.93(14) . . . . ?
C20 S2 C13 C14 -0.3(2) . . . . ?
C20 S2 C13 C2 177.2(2) . . . . ?
C2 C13 C14 C15 -177.1(3) . . . . ?
S2 C13 C14 C15 0.0(3) . . . . ?
C13 C14 C15 C16 179.8(3) . . . . ?
C13 C14 C15 C20 0.4(4) . . . . ?
C20 C15 C16 C17 0.6(4) . . . . ?
C14 C15 C16 C17 -178.9(3) . . . . ?
C15 C16 C17 C18 0.4(5) . . . . ?
C16 C17 C18 C19 -0.5(5) . . . . ?
C17 C18 C19 C20 -0.5(4) . . . . ?
C18 C19 C20 C15 1.5(4) . . . . ?
C18 C19 C20 S2 179.8(2) . . . . ?
C16 C15 C20 C19 -1.6(4) . . . . ?
C14 C15 C20 C19 177.9(3) . . . . ?
C16 C15 C20 S2 179.9(2) . . . . ?
C14 C15 C20 S2 -0.6(3) . . . . ?
C13 S2 C20 C19 -177.9(3) . . . . ?
C13 S2 C20 C15 0.5(2) . . . . ?
C25 C3 C21 C22 1.7(4) . . . . ?
Ge1 C3 C21 C22 171.8(2) . . . . ?
C25 C3 C21 C26 -176.5(3) . . . . ?
Ge1 C3 C21 C26 -6.4(4) . . . . ?
C3 C21 C22 C23 -2.3(4) . . . . ?
C26 C21 C22 C23 176.0(3) . . . . ?
C21 C22 C23 C24 1.2(4) . . . . ?
C21 C22 C23 C27 -177.3(3) . . . . ?
C22 C23 C24 C25 0.6(4) . . . . ?
C27 C23 C24 C25 179.0(3) . . . . ?
C23 C24 C25 C3 -1.1(4) . . . . ?
C23 C24 C25 C28 -178.5(3) . . . . ?
C21 C3 C25 C24 -0.1(4) . . . . ?
Ge1 C3 C25 C24 -170.9(2) . . . . ?
C21 C3 C25 C28 177.1(3) . . . . ?
Ge1 C3 C25 C28 6.2(4) . . . . ?
C33 C4 C29 C30 -0.3(4) . . . . ?
Ge1 C4 C29 C30 172.9(2) . . . . ?
C33 C4 C29 C34 -179.3(3) . . . . ?
Ge1 C4 C29 C34 -6.1(4) . . . . ?
C4 C29 C30 C31 -1.7(4) . . . . ?
C34 C29 C30 C31 177.3(3) . . . . ?
C29 C30 C31 C32 2.5(4) . . . . ?
C29 C30 C31 C35 -177.7(3) . . . . ?
C30 C31 C32 C33 -1.3(4) . . . . ?
C35 C31 C32 C33 178.9(3) . . . . ?
C31 C32 C33 C4 -0.6(4) . . . . ?
C31 C32 C33 C36 -179.9(3) . . . . ?
C29 C4 C33 C32 1.4(4) . . . . ?
Ge1 C4 C33 C32 -171.4(2) . . . . ?
C29 C4 C33 C36 -179.3(3) . . . . ?
Ge1 C4 C33 C36 8.0(4) . . . . ?
O4 C37 C38 C39 -176.3(3) . . . . ?
Ge2 C37 C38 C39 7.8(4) . . . . ?
O4 C37 C38 S4 2.9(4) . . . . ?
Ge2 C37 C38 S4 -173.05(14) . . . . ?
C45 S4 C38 C39 0.5(2) . . . . ?
C45 S4 C38 C37 -178.7(2) . . . . ?
C37 C38 C39 C40 178.2(3) . . . . ?
S4 C38 C39 C40 -1.0(3) . . . . ?
C38 C39 C40 C41 -177.4(3) . . . . ?
C38 C39 C40 C45 1.1(3) . . . . ?
C45 C40 C41 C42 -0.1(4) . . . . ?
C39 C40 C41 C42 178.3(3) . . . . ?
C40 C41 C42 C43 0.6(4) . . . . ?
C41 C42 C43 C44 0.1(5) . . . . ?
C42 C43 C44 C45 -1.4(4) . . . . ?
C43 C44 C45 C40 1.9(4) . . . . ?
C43 C44 C45 S4 -177.1(2) . . . . ?
C41 C40 C45 C44 -1.2(4) . . . . ?
C39 C40 C45 C44 -179.9(3) . . . . ?
C41 C40 C45 S4 178.0(2) . . . . ?
C39 C40 C45 S4 -0.7(3) . . . . ?
C38 S4 C45 C44 179.2(3) . . . . ?
C38 S4 C45 C40 0.1(2) . . . . ?
C51 C46 C47 C48 -2.0(4) . . . . ?
Ge2 C46 C47 C48 173.05(19) . . . . ?
C51 C46 C47 C52 178.1(3) . . . . ?
Ge2 C46 C47 C52 -6.9(4) . . . . ?
C46 C47 C48 C49 1.7(4) . . . . ?
C52 C47 C48 C49 -178.4(3) . . . . ?
C47 C48 C49 C50 0.3(4) . . . . ?
C47 C48 C49 C53 -179.9(3) . . . . ?
C48 C49 C50 C51 -1.9(4) . . . . ?
C53 C49 C50 C51 178.3(3) . . . . ?
C49 C50 C51 C46 1.6(4) . . . . ?
C49 C50 C51 C54 -178.2(3) . . . . ?
C47 C46 C51 C50 0.4(4) . . . . ?
Ge2 C46 C51 C50 -175.0(2) . . . . ?
C47 C46 C51 C54 -179.8(3) . . . . ?
Ge2 C46 C51 C54 4.8(3) . . . . ?
O3 C55 C56 C57 -178.3(3) . . . . ?
Ge2 C55 C56 C57 0.3(4) . . . . ?
O3 C55 C56 S3 -0.5(4) . . . . ?
Ge2 C55 C56 S3 178.09(15) . . . . ?
C59 S3 C56 C57 0.2(2) . . . . ?
C59 S3 C56 C55 -178.0(2) . . . . ?
C55 C56 C57 C64 177.6(3) . . . . ?
S3 C56 C57 C64 -0.3(3) . . . . ?
C56 S3 C59 C60 179.4(3) . . . . ?
C56 S3 C59 C64 -0.1(2) . . . . ?
C64 C59 C60 C61 -0.7(5) . . . . ?
S3 C59 C60 C61 179.8(3) . . . . ?
C59 C60 C61 C62 1.1(5) . . . . ?
C60 C61 C62 C63 -0.6(5) . . . . ?
C61 C62 C63 C64 -0.3(5) . . . . ?
C62 C63 C64 C59 0.7(4) . . . . ?
C62 C63 C64 C57 180.0(3) . . . . ?
C60 C59 C64 C63 -0.2(4) . . . . ?
S3 C59 C64 C63 179.3(2) . . . . ?
C60 C59 C64 C57 -179.6(3) . . . . ?
S3 C59 C64 C57 0.0(3) . . . . ?
C56 C57 C64 C63 -179.1(3) . . . . ?
C56 C57 C64 C59 0.2(4) . . . . ?
C70 C65 C66 C67 2.3(4) . . . . ?
Ge2 C65 C66 C67 179.5(2) . . . . ?
C70 C65 C66 C72 -176.4(3) . . . . ?
Ge2 C65 C66 C72 0.8(4) . . . . ?
C65 C66 C67 C68 1.6(4) . . . . ?
C72 C66 C67 C68 -179.7(3) . . . . ?
C66 C67 C68 C69 -3.9(4) . . . . ?
C66 C67 C68 C73 174.7(3) . . . . ?
C67 C68 C69 C70 2.5(4) . . . . ?
C73 C68 C69 C70 -176.1(3) . . . . ?
C68 C69 C70 C65 1.2(4) . . . . ?
C68 C69 C70 C71 -177.8(3) . . . . ?
C66 C65 C70 C69 -3.6(4) . . . . ?
Ge2 C65 C70 C69 179.4(2) . . . . ?
C66 C65 C70 C71 175.4(3) . . . . ?
Ge2 C65 C70 C71 -1.6(4) . . . . ?
